data_7023028
loop_
_publ_author_name
'Chandrasekhar, Vadapalli'
'Metre, Ramesh K.'
'Suriya Narayanan, Ramakirushnan'

_publ_section_title
;
 Lipophilic bismuth phosphates: a molecular tetradecanuclear cage and a
 1D-coordination polymer. Synthesis, structure and conversion to BiPO4.
;
_journal_issue 24
_journal_name_full 'Dalton transactions (Cambridge, England : 2003)'
_journal_page_first 8709
_journal_page_last 8716
_journal_paper_doi 10.1039/c3dt50537e
_journal_volume 42
_journal_year 2013
_chemical_formula_moiety 'C20 H28 Bi O4 P'
_chemical_formula_sum 'C20 H28 Bi O4 P'
_chemical_formula_weight 572.37
_chemical_name_systematic
;
?
;
_space_group_IT_number 14
_symmetry_cell_setting monoclinic
_symmetry_space_group_name_Hall '-P 2ybc'
_symmetry_space_group_name_H-M 'P 1 21/c 1'
_atom_sites_solution_hydrogens geom
_atom_sites_solution_primary direct
_atom_sites_solution_secondary difmap
_audit_creation_method SHELXL-97
_cell_angle_alpha 90.000(5)
_cell_angle_beta 90.057(5)
_cell_angle_gamma 90.000(5)
_cell_formula_units_Z 4
_cell_length_a 9.000(5)
_cell_length_b 18.635(5)
_cell_length_c 13.185(5)
_cell_measurement_reflns_used 4261
_cell_measurement_temperature 100(2)
_cell_measurement_theta_max 28.28
_cell_measurement_theta_min 2.51
_cell_volume 2211.3(16)
_computing_cell_refinement 'Bruker SMART'
_computing_data_collection 'Bruker SMART'
_computing_data_reduction 'Bruker SAINT'
_computing_molecular_graphics 'Bruker SHELXTL'
_computing_publication_material 'Bruker SHELXTL'
_computing_structure_refinement 'Bruker SHELXTL'
_computing_structure_solution 'Bruker SHELXTL'
_diffrn_ambient_temperature 100(2)
_diffrn_measured_fraction_theta_full 0.998
_diffrn_measured_fraction_theta_max 0.998
_diffrn_radiation_monochromator graphite
_diffrn_radiation_source 'fine-focus sealed tube'
_diffrn_radiation_type MoK\a
_diffrn_radiation_wavelength 0.71069
_diffrn_reflns_av_R_equivalents 0.0677
_diffrn_reflns_av_unetI/netI 0.0705
_diffrn_reflns_limit_h_max 10
_diffrn_reflns_limit_h_min -9
_diffrn_reflns_limit_k_max 21
_diffrn_reflns_limit_k_min -22
_diffrn_reflns_limit_l_max 15
_diffrn_reflns_limit_l_min -14
_diffrn_reflns_number 11814
_diffrn_reflns_theta_full 25.50
_diffrn_reflns_theta_max 25.50
_diffrn_reflns_theta_min 1.89
_exptl_absorpt_coefficient_mu 8.065
_exptl_absorpt_correction_T_max 1
_exptl_absorpt_correction_T_min 0.356246
_exptl_absorpt_correction_type empirical
_exptl_absorpt_process_details sadabs
_exptl_crystal_colour colourless
_exptl_crystal_density_diffrn 1.719
_exptl_crystal_density_meas ?
_exptl_crystal_description block
_exptl_crystal_F_000 1112.0
_exptl_crystal_size_max 0.2
_exptl_crystal_size_mid 0.18
_exptl_crystal_size_min 0.18
_refine_diff_density_max 4.683
_refine_diff_density_min -3.738
_refine_diff_density_rms 0.302
_refine_ls_extinction_method none
_refine_ls_goodness_of_fit_ref 1.061
_refine_ls_hydrogen_treatment constr
_refine_ls_matrix_type full
_refine_ls_number_parameters 241
_refine_ls_number_reflns 4106
_refine_ls_number_restraints 18
_refine_ls_restrained_S_all 1.060
_refine_ls_R_factor_all 0.0586
_refine_ls_R_factor_gt 0.0476
_refine_ls_shift/su_max 0.001
_refine_ls_shift/su_mean 0.000
_refine_ls_structure_factor_coef Fsqd
_refine_ls_weighting_details 'calc w=1/[\s^2^(Fo^2^)+(0.0894P)^2^+0.0000P] where P=(Fo^2^+2Fc^2^)/3'
_refine_ls_weighting_scheme calc
_refine_ls_wR_factor_gt 0.1217
_refine_ls_wR_factor_ref 0.1427
_reflns_number_gt 3441
_reflns_number_total 4106
_reflns_threshold_expression >2sigma(I)
_cod_data_source_file c3dt50537e.txt
_cod_data_source_block 2
_cod_depositor_comments
;
The following automatic conversions were performed:

'_exptl_crystal_density_meas' value 'not measured' was changed to '?'
- the value is perceived as not measured.

Automatic conversion script
Id: cif_fix_values 3008 2015-01-20 13:52:24Z robertas 
;
_cod_original_sg_symbol_H-M 'P 21/c'
_cod_database_code 7023028

loop_
_symmetry_equiv_pos_as_xyz
'x, y, z'
'-x, y+1/2, -z+1/2'
'-x, -y, -z'
'x, -y-1/2, z-1/2'

loop_
_atom_site_label
_atom_site_type_symbol
_atom_site_fract_x
_atom_site_fract_y
_atom_site_fract_z
_atom_site_U_iso_or_equiv
_atom_site_adp_type
_atom_site_occupancy
_atom_site_symmetry_multiplicity
_atom_site_calc_flag
_atom_site_refinement_flags
Bi1 Bi 0.07646(3) 0.209858(14) 0.898173(19) 0.01329(15) Uani 1 1 d .
P1 P 0.0128(2) 0.27871(10) 0.65394(15) 0.0139(4) Uani 1 1 d .
O1 O 0.0705(7) 0.2189(3) 0.7191(5) 0.0176(13) Uani 1 1 d U
O2 O -0.1305(6) 0.2548(3) 0.5919(4) 0.0195(12) Uani 1 1 d .
O3 O -0.0345(6) 0.3397(2) 0.7303(4) 0.0170(11) Uani 1 1 d .
O4 O 0.1166(6) 0.1938(3) 1.0733(4) 0.0188(12) Uani 1 1 d .
C1 C 0.2200(9) 0.3081(4) 0.9041(6) 0.0169(16) Uani 1 1 d U
C2 C 0.3283(9) 0.3203(4) 0.8336(6) 0.0170(16) Uani 1 1 d .
H2 H 0.3434 0.2870 0.7820 0.020 Uiso 1 1 calc R
C3 C 0.4159(9) 0.3811(4) 0.8377(6) 0.0244(18) Uani 1 1 d .
H3 H 0.4889 0.3884 0.7888 0.029 Uiso 1 1 calc R
C4 C 0.3960(10) 0.4312(5) 0.9138(6) 0.0254(19) Uani 1 1 d .
H4 H 0.4566 0.4715 0.9175 0.030 Uiso 1 1 calc R
C5 C 0.2837(11) 0.4203(4) 0.9850(6) 0.027(2) Uani 1 1 d .
H5 H 0.2670 0.4543 1.0353 0.033 Uiso 1 1 calc R
C6 C 0.1965(9) 0.3586(4) 0.9808(6) 0.0179(17) Uani 1 1 d .
H6 H 0.1228 0.3511 1.0290 0.021 Uiso 1 1 calc R
C7 C 0.2761(8) 0.1393(4) 0.8734(6) 0.0148(15) Uani 1 1 d U
C8 C 0.3105(9) 0.1144(4) 0.7774(6) 0.0182(17) Uani 1 1 d .
H8 H 0.2506 0.1267 0.7226 0.022 Uiso 1 1 calc R
C9 C 0.5271(9) 0.0544(4) 0.8433(7) 0.028(2) Uani 1 1 d .
H9 H 0.6106 0.0260 0.8331 0.033 Uiso 1 1 calc R
C10 C 0.4945(9) 0.0804(4) 0.9382(7) 0.0270(19) Uani 1 1 d .
H10 H 0.5571 0.0695 0.9922 0.032 Uiso 1 1 calc R
C11 C 0.3696(9) 0.1226(4) 0.9550(6) 0.0218(18) Uani 1 1 d .
H11 H 0.3485 0.1396 1.0197 0.026 Uiso 1 1 calc R
C12 C 0.4341(9) 0.0711(4) 0.7625(6) 0.0228(18) Uani 1 1 d .
H12 H 0.4547 0.0532 0.6982 0.027 Uiso 1 1 calc R
C13 C -0.2545(10) 0.2082(4) 0.6247(7) 0.024(2) Uani 1 1 d .
C14 C -0.3756(11) 0.2226(5) 0.5448(8) 0.039(2) Uani 1 1 d .
H14A H -0.4058 0.2719 0.5484 0.059 Uiso 1 1 calc R
H14B H -0.4596 0.1922 0.5577 0.059 Uiso 1 1 calc R
H14C H -0.3370 0.2126 0.4784 0.059 Uiso 1 1 calc R
C15 C -0.2010(11) 0.1315(5) 0.6231(7) 0.033(2) Uani 1 1 d .
H15A H -0.1658 0.1198 0.5564 0.050 Uiso 1 1 calc R
H15B H -0.2814 0.1001 0.6408 0.050 Uiso 1 1 calc R
H15C H -0.1216 0.1258 0.6711 0.050 Uiso 1 1 calc R
C16 C -0.3106(10) 0.2295(5) 0.7299(7) 0.027(2) Uani 1 1 d .
H16A H -0.2416 0.2132 0.7805 0.041 Uiso 1 1 calc R
H16B H -0.4060 0.2080 0.7416 0.041 Uiso 1 1 calc R
H16C H -0.3195 0.2808 0.7337 0.041 Uiso 1 1 calc R
C17 C -0.0623(9) 0.4167(4) 0.7113(6) 0.0207(18) Uani 1 1 d .
C18 C 0.0820(9) 0.4546(4) 0.6866(7) 0.028(2) Uani 1 1 d .
H18A H 0.1538 0.4447 0.7386 0.042 Uiso 1 1 calc R
H18B H 0.0649 0.5054 0.6830 0.042 Uiso 1 1 calc R
H18C H 0.1187 0.4378 0.6226 0.042 Uiso 1 1 calc R
C19 C -0.1759(10) 0.4248(4) 0.6244(6) 0.0241(19) Uani 1 1 d .
H19A H -0.1375 0.4026 0.5641 0.036 Uiso 1 1 calc R
H19B H -0.1935 0.4748 0.6117 0.036 Uiso 1 1 calc R
H19C H -0.2675 0.4020 0.6432 0.036 Uiso 1 1 calc R
C20 C -0.1292(11) 0.4420(5) 0.8111(7) 0.031(2) Uani 1 1 d .
H20A H -0.2208 0.4170 0.8231 0.046 Uiso 1 1 calc R
H20B H -0.1478 0.4926 0.8077 0.046 Uiso 1 1 calc R
H20C H -0.0610 0.4322 0.8654 0.046 Uiso 1 1 calc R

loop_
_atom_site_aniso_label
_atom_site_aniso_U_11
_atom_site_aniso_U_22
_atom_site_aniso_U_33
_atom_site_aniso_U_23
_atom_site_aniso_U_13
_atom_site_aniso_U_12
Bi1 0.0142(2) 0.0168(2) 0.0088(2) -0.00044(9) -0.00252(13) 0.00010(10)
P1 0.0156(11) 0.0179(9) 0.0082(10) 0.0000(8) -0.0037(8) 0.0007(8)
O1 0.0179(15) 0.0182(15) 0.0166(15) -0.0018(9) -0.0008(9) 0.0005(9)
O2 0.017(3) 0.024(3) 0.017(3) -0.004(2) -0.005(2) -0.003(2)
O3 0.020(3) 0.017(3) 0.015(3) -0.007(2) -0.001(2) 0.003(2)
O4 0.019(3) 0.029(3) 0.009(3) 0.002(2) -0.001(2) 0.002(2)
C1 0.0168(18) 0.0170(18) 0.0168(18) 0.0008(10) -0.0013(10) -0.0006(10)
C2 0.020(4) 0.013(4) 0.018(4) -0.001(3) -0.001(3) 0.004(3)
C3 0.025(5) 0.029(4) 0.019(4) 0.002(4) -0.001(3) -0.004(4)
C4 0.032(5) 0.026(4) 0.018(5) 0.009(4) -0.004(4) -0.009(4)
C5 0.050(6) 0.020(4) 0.012(4) -0.007(3) -0.006(4) 0.000(4)
C6 0.028(5) 0.016(4) 0.010(4) 0.002(3) 0.003(3) -0.002(3)
C7 0.0142(18) 0.0149(17) 0.0153(18) -0.0001(10) -0.0005(10) -0.0002(10)
C8 0.023(4) 0.018(4) 0.013(4) 0.000(3) -0.004(3) 0.003(3)
C9 0.008(4) 0.021(4) 0.054(6) -0.002(4) 0.004(4) -0.003(3)
C10 0.021(5) 0.031(5) 0.029(5) 0.004(4) -0.011(4) 0.006(4)
C11 0.032(5) 0.019(4) 0.014(4) -0.005(3) -0.006(3) -0.001(3)
C12 0.024(5) 0.021(4) 0.023(5) -0.011(4) -0.002(3) -0.007(3)
C13 0.021(5) 0.037(5) 0.015(5) 0.005(3) -0.007(4) -0.003(3)
C14 0.028(6) 0.053(6) 0.036(6) 0.008(5) -0.015(5) -0.010(5)
C15 0.031(6) 0.033(5) 0.036(6) -0.002(4) 0.011(4) -0.004(4)
C16 0.019(5) 0.034(4) 0.029(5) -0.008(4) 0.003(4) -0.003(4)
C17 0.031(5) 0.018(4) 0.013(4) 0.004(3) -0.006(3) 0.010(3)
C18 0.020(5) 0.023(4) 0.040(6) 0.000(4) -0.013(4) -0.005(4)
C19 0.032(5) 0.025(4) 0.016(4) -0.004(3) -0.014(3) 0.008(4)
C20 0.036(6) 0.030(5) 0.026(5) -0.004(4) -0.008(4) -0.001(4)

loop_
_atom_type_symbol
_atom_type_description
_atom_type_scat_dispersion_real
_atom_type_scat_dispersion_imag
_atom_type_scat_source
C C 0.0033 0.0016 'International Tables Vol C Tables 4.2.6.8 and 6.1.1.4'
H H 0.0000 0.0000 'International Tables Vol C Tables 4.2.6.8 and 6.1.1.4'
O O 0.0106 0.0060 'International Tables Vol C Tables 4.2.6.8 and 6.1.1.4'
P P 0.1023 0.0942 'International Tables Vol C Tables 4.2.6.8 and 6.1.1.4'
Bi Bi -4.1077 10.2566 'International Tables Vol C Tables 4.2.6.8 and 6.1.1.4'

loop_
_geom_angle_atom_site_label_1
_geom_angle_atom_site_label_2
_geom_angle_atom_site_label_3
_geom_angle
_geom_angle_site_symmetry_1
_geom_angle_site_symmetry_3
C1 Bi1 C7 91.3(3) . .
C1 Bi1 O4 88.9(2) . .
C7 Bi1 O4 86.9(2) . .
C1 Bi1 O1 89.4(2) . .
C7 Bi1 O1 85.1(2) . .
O4 Bi1 O1 171.81(18) . .
O1 P1 O4 116.3(3) . 4_565
O1 P1 O3 105.3(3) . .
O4 P1 O3 112.0(3) 4_565 .
O1 P1 O2 111.5(3) . .
O4 P1 O2 103.6(3) 4_565 .
O3 P1 O2 108.1(3) . .
P1 O1 Bi1 129.2(3) . .
C13 O2 P1 128.8(5) . .
C17 O3 P1 129.6(5) . .
P1 O4 Bi1 123.7(3) 4_566 .
C2 C1 C6 119.2(7) . .
C2 C1 Bi1 121.5(6) . .
C6 C1 Bi1 119.2(5) . .
C1 C2 C3 121.1(7) . .
C2 C3 C4 120.5(8) . .
C3 C4 C5 119.0(8) . .
C6 C5 C4 120.2(8) . .
C5 C6 C1 119.9(7) . .
C8 C7 C11 119.5(7) . .
C8 C7 Bi1 120.6(6) . .
C11 C7 Bi1 119.9(5) . .
C7 C8 C12 120.3(7) . .
C10 C9 C12 119.4(8) . .
C9 C10 C11 121.2(8) . .
C10 C11 C7 119.3(7) . .
C8 C12 C9 120.2(8) . .
O2 C13 C15 108.1(7) . .
O2 C13 C16 111.3(7) . .
C15 C13 C16 111.4(7) . .
O2 C13 C14 103.4(7) . .
C15 C13 C14 112.4(8) . .
C16 C13 C14 110.0(8) . .
O3 C17 C18 110.1(6) . .
O3 C17 C20 102.8(6) . .
C18 C17 C20 112.4(7) . .
O3 C17 C19 109.4(6) . .
C18 C17 C19 111.3(7) . .
C20 C17 C19 110.5(7) . .

loop_
_geom_bond_atom_site_label_1
_geom_bond_atom_site_label_2
_geom_bond_distance
_geom_bond_site_symmetry_2
Bi1 C1 2.242(8) .
Bi1 C7 2.250(7) .
Bi1 O4 2.356(6) .
Bi1 O1 2.368(6) .
P1 O1 1.499(6) .
P1 O4 1.505(6) 4_565
P1 O3 1.577(5) .
P1 O2 1.590(6) .
O2 C13 1.479(10) .
O3 C17 1.479(9) .
O4 P1 1.505(6) 4_566
C1 C2 1.367(11) .
C1 C6 1.398(10) .
C2 C3 1.382(11) .
C3 C4 1.382(11) .
C4 C5 1.394(12) .
C5 C6 1.392(11) .
C7 C8 1.384(10) .
C7 C11 1.401(11) .
C8 C12 1.388(11) .
C9 C10 1.374(12) .
C9 C12 1.389(13) .
C10 C11 1.391(11) .
C13 C15 1.509(11) .
C13 C16 1.529(12) .
C13 C14 1.539(13) .
C17 C18 1.514(11) .
C17 C20 1.521(11) .
C17 C19 1.543(11) .
